data_4330598
loop_
_publ_author_name
'James J. Henkelis'
'Sarah A. Barnett'
'Lindsay P. Harding'
'Michaele J. Hardie'

_publ_section_title
;
 Coordination Polymers Utilizing N-Oxide Functionalized Host Ligands
;
_journal_name_full 'Inorganic Chemistry'
_journal_page_first 10657
_journal_page_last 10674
_journal_paper_doi 10.1021/ic300940k
_journal_volume 51
_journal_year 2012
_chemical_formula_sum 'C42 H43 N3 O11'
_chemical_formula_weight 765.79
_chemical_name_systematic
; 
(\+-)-2,7,12-Trimethoxy-3,8,13-tris(2-N-oxide-pyridylmethoxy)-
10,15-dihydro-5H- tribenzo[a,d,g]cyclononatriene
hydrate
;
_space_group_IT_number 1
_symmetry_cell_setting triclinic
_symmetry_space_group_name_Hall 'P 1'
_symmetry_space_group_name_H-M 'P 1'
_atom_sites_solution_hydrogens geom
_atom_sites_solution_primary direct
_atom_sites_solution_secondary difmap
_audit_creation_method SHELXL-97
_cell_angle_alpha 99.660(4)
_cell_angle_beta 92.270(4)
_cell_angle_gamma 92.770(4)
_cell_formula_units_Z 2
_cell_length_a 4.5584(6)
_cell_length_b 16.3294(18)
_cell_length_c 24.986(3)
_cell_measurement_temperature 150(2)
_cell_volume 1829.2(4)
_computing_cell_refinement 'CELL_NOW (Bruker)'
_computing_data_collection 'Bruker SMART'
_computing_data_reduction 'TWINABS (Bruker)'
_computing_structure_refinement 'SHELXL-97 (Sheldrick, 1997)'
_computing_structure_solution 'SHELXS-97 (Sheldrick, 1990)'
_diffrn_ambient_temperature 150(2)
_diffrn_measured_fraction_theta_full 0.983
_diffrn_measured_fraction_theta_max 0.983
_diffrn_measurement_device_type 'BRUKER X8 CCD area detector'
_diffrn_measurement_method '\w, \p-scans'
_diffrn_radiation_monochromator graphite
_diffrn_radiation_source 'rotating anode'
_diffrn_radiation_type MoK\a
_diffrn_radiation_wavelength 0.71073
_diffrn_reflns_av_R_equivalents 0.0813
_diffrn_reflns_av_sigmaI/netI 0.1528
_diffrn_reflns_limit_h_max 5
_diffrn_reflns_limit_h_min -5
_diffrn_reflns_limit_k_max 18
_diffrn_reflns_limit_k_min -19
_diffrn_reflns_limit_l_max 29
_diffrn_reflns_limit_l_min -26
_diffrn_reflns_number 22009
_diffrn_reflns_theta_full 24.98
_diffrn_reflns_theta_max 24.98
_diffrn_reflns_theta_min 2.25
_exptl_absorpt_coefficient_mu 0.101
_exptl_absorpt_correction_T_max 0.9980
_exptl_absorpt_correction_T_min 0.9919
_exptl_absorpt_correction_type multi-scan
_exptl_absorpt_process_details SADABS
_exptl_crystal_colour colorless
_exptl_crystal_density_diffrn 1.390
_exptl_crystal_description fragment
_exptl_crystal_F_000 808
_exptl_crystal_size_max 0.08
_exptl_crystal_size_mid 0.05
_exptl_crystal_size_min 0.05
_refine_diff_density_max 0.480
_refine_diff_density_min -0.437
_refine_diff_density_rms 0.080
_refine_ls_abs_structure_details 'Flack H D (1983), Acta Cryst. A39, 876-881'
_refine_ls_abs_structure_Flack 2.7(16)
_refine_ls_extinction_coef 0.015(2)
_refine_ls_extinction_expression Fc^*^=kFc[1+0.001xFc^2^\l^3^/sin(2\q)]^-1/4^
_refine_ls_extinction_method SHELXL
_refine_ls_goodness_of_fit_ref 0.988
_refine_ls_hydrogen_treatment noref
_refine_ls_matrix_type full
_refine_ls_number_parameters 1016
_refine_ls_number_reflns 11097
_refine_ls_number_restraints 3
_refine_ls_restrained_S_all 0.988
_refine_ls_R_factor_all 0.1368
_refine_ls_R_factor_gt 0.0876
_refine_ls_shift/su_max 0.000
_refine_ls_shift/su_mean 0.000
_refine_ls_structure_factor_coef Fsqd
_refine_ls_weighting_details 'calc w=1/[\s^2^(Fo^2^)+(0.1373P)^2^+0.0000P] where P=(Fo^2^+2Fc^2^)/3'
_refine_ls_weighting_scheme calc
_refine_ls_wR_factor_gt 0.2175
_refine_ls_wR_factor_ref 0.2440
_reflns_number_gt 6454
_reflns_number_total 11097
_reflns_threshold_expression >2sigma(I)
_cod_data_source_file ic300940k_si_002_04.cif
_cod_data_source_block c:'L3_2H2O'
_cod_database_code 4330598

loop_
_symmetry_equiv_pos_as_xyz
'x, y, z'

loop_
_atom_site_label
_atom_site_type_symbol
_atom_site_fract_x
_atom_site_fract_y
_atom_site_fract_z
_atom_site_U_iso_or_equiv
_atom_site_adp_type
_atom_site_occupancy
_atom_site_symmetry_multiplicity
_atom_site_calc_flag
_atom_site_refinement_flags
O3 O 0.3834(12) 0.6824(3) 0.7696(2) 0.0391(13) Uani 1 1 d .
O5 O 0.3637(12) 0.3246(3) 0.9828(2) 0.0405(14) Uani 1 1 d .
O1 O 0.3728(12) 0.8178(3) 1.1253(2) 0.0414(14) Uani 1 1 d .
O4 O 0.3588(12) 0.5204(3) 0.7530(2) 0.0395(13) Uani 1 1 d .
O6 O 0.3241(12) 0.4055(3) 1.0822(2) 0.0421(14) Uani 1 1 d .
O2 O 0.4418(13) 0.8949(3) 1.0440(2) 0.0467(15) Uani 1 1 d .
O7 O 0.4247(13) 0.7016(3) 1.2549(2) 0.0469(15) Uani 1 1 d .
C11 C 0.1978(17) 0.5578(5) 0.7956(3) 0.037(2) Uani 1 1 d .
C12 C 0.0280(16) 0.5181(5) 0.8283(3) 0.0320(18) Uani 1 1 d .
H12 H 0.0136 0.4590 0.8220 0.038 Uiso 1 1 calc R
C18 C 0.1639(18) 0.4355(5) 1.0412(3) 0.040(2) Uani 1 1 d .
C5 C 0.084(2) 0.7972(5) 0.9848(3) 0.046(2) Uani 1 1 d .
H5 H 0.1037 0.8265 0.9553 0.055 Uiso 1 1 calc R
N3 N 0.5974(14) 0.1564(4) 0.8846(3) 0.0385(16) Uani 1 1 d .
C19 C -0.0160(18) 0.5024(4) 1.0509(3) 0.039(2) Uani 1 1 d .
H19 H -0.0360 0.5302 1.0870 0.046 Uiso 1 1 calc R
C13 C -0.1237(17) 0.5601(5) 0.8703(3) 0.0346(19) Uani 1 1 d .
C29 C 0.4410(18) 0.7697(4) 0.7831(3) 0.037(2) Uani 1 1 d .
H29A H 0.5284 0.7845 0.8206 0.045 Uiso 1 1 calc R
H29B H 0.2561 0.7986 0.7810 0.045 Uiso 1 1 calc R
C16 C 0.0296(17) 0.4182(4) 0.9456(3) 0.036(2) Uani 1 1 d .
H16 H 0.0463 0.3885 0.9099 0.043 Uiso 1 1 calc R
C14 C -0.3141(17) 0.5092(4) 0.9044(3) 0.0353(18) Uani 1 1 d .
H14A H -0.4819 0.5420 0.9176 0.042 Uiso 1 1 calc R
H14B H -0.3950 0.4577 0.8808 0.042 Uiso 1 1 calc R
C3 C 0.2028(17) 0.7845(5) 1.0784(3) 0.038(2) Uani 1 1 d .
C20 C -0.1681(16) 0.5290(4) 1.0075(3) 0.0333(18) Uani 1 1 d .
C17 C 0.1801(18) 0.3928(5) 0.9886(3) 0.040(2) Uani 1 1 d .
C4 C 0.2485(15) 0.8259(4) 1.0339(3) 0.0303(18) Uani 1 1 d .
C1 C -0.1525(18) 0.6854(5) 1.0229(3) 0.040(2) Uani 1 1 d .
C2 C 0.0146(16) 0.7168(4) 1.0728(3) 0.0338(19) Uani 1 1 d .
H2 H -0.0082 0.6889 1.1029 0.041 Uiso 1 1 calc R
C21 C -0.3441(18) 0.6072(5) 1.0206(3) 0.039(2) Uani 1 1 d .
H21A H -0.5044 0.6055 0.9925 0.046 Uiso 1 1 calc R
H21B H -0.4347 0.6078 1.0560 0.046 Uiso 1 1 calc R
N2 N 0.7393(15) 0.8784(4) 0.7528(3) 0.0403(17) Uani 1 1 d .
C6 C -0.1066(16) 0.7274(4) 0.9787(3) 0.0311(17) Uani 1 1 d .
C7 C -0.2828(17) 0.6991(5) 0.9238(3) 0.040(2) Uani 1 1 d .
H7A H -0.4618 0.6662 0.9304 0.048 Uiso 1 1 calc R
H7B H -0.3469 0.7492 0.9101 0.048 Uiso 1 1 calc R
C10 C 0.2185(17) 0.6446(5) 0.8043(3) 0.035(2) Uani 1 1 d .
C9 C 0.0656(17) 0.6895(5) 0.8467(3) 0.0338(18) Uani 1 1 d .
H9 H 0.0822 0.7486 0.8531 0.041 Uiso 1 1 calc R
C30 C 0.6500(17) 0.7951(5) 0.7436(3) 0.036(2) Uani 1 1 d .
N1 N 0.5983(16) 0.7667(4) 1.2557(3) 0.0416(17) Uani 1 1 d .
C15 C -0.1443(16) 0.4858(4) 0.9533(3) 0.0332(18) Uani 1 1 d .
C8 C -0.1131(15) 0.6471(4) 0.8797(3) 0.0303(17) Uani 1 1 d .
O8 O 0.6325(14) 0.9291(3) 0.7935(3) 0.0558(17) Uani 1 1 d .
O9 O 0.4459(13) 0.1662(3) 0.8404(2) 0.0540(17) Uani 1 1 d .
C36 C 0.3852(18) 0.2834(5) 0.9291(3) 0.043(2) Uani 1 1 d .
H36A H 0.4707 0.3218 0.9064 0.052 Uiso 1 1 calc R
H36B H 0.1887 0.2618 0.9131 0.052 Uiso 1 1 calc R
C28 C 0.511(2) 0.9351(5) 0.9986(4) 0.054(2) Uani 1 1 d .
H28A H 0.5801 0.8942 0.9692 0.081 Uiso 1 1 calc R
H28B H 0.6657 0.9791 1.0100 0.081 Uiso 1 1 calc R
H28C H 0.3349 0.9595 0.9857 0.081 Uiso 1 1 calc R
C37 C 0.5844(17) 0.2122(5) 0.9325(3) 0.038(2) Uani 1 1 d .
C35 C 0.357(2) 0.4308(5) 0.7444(4) 0.048(2) Uani 1 1 d .
H35A H 0.4316 0.4127 0.7776 0.072 Uiso 1 1 calc R
H35B H 0.4830 0.4113 0.7145 0.072 Uiso 1 1 calc R
H35C H 0.1558 0.4074 0.7353 0.072 Uiso 1 1 calc R
C38 C 0.7561(16) 0.2025(5) 0.9777(3) 0.037(2) Uani 1 1 d .
H38 H 0.7571 0.2425 1.0101 0.044 Uiso 1 1 calc R
C33 C 1.0440(19) 0.8577(4) 0.6762(3) 0.040(2) Uani 1 1 d .
H33 H 1.1753 0.8801 0.6531 0.048 Uiso 1 1 calc R
C27 C 0.7936(19) 0.7958(6) 1.2979(4) 0.052(2) Uani 1 1 d .
H27 H 0.7988 0.7680 1.3283 0.062 Uiso 1 1 calc R
C23 C 0.5987(18) 0.8075(5) 1.2099(3) 0.040(2) Uani 1 1 d .
C42 C 0.341(2) 0.4556(5) 1.1356(3) 0.047(2) Uani 1 1 d .
H42A H 0.3975 0.5133 1.1328 0.070 Uiso 1 1 calc R
H42B H 0.4881 0.4343 1.1586 0.070 Uiso 1 1 calc R
H42C H 0.1488 0.4532 1.1517 0.070 Uiso 1 1 calc R
C22 C 0.3738(18) 0.7669(5) 1.1666(3) 0.038(2) Uani 1 1 d .
H22A H 0.4272 0.7099 1.1516 0.046 Uiso 1 1 calc R
H22B H 0.1772 0.7637 1.1819 0.046 Uiso 1 1 calc R
C32 C 0.9516(18) 0.7735(5) 0.6672(3) 0.042(2) Uani 1 1 d .
H32 H 1.0244 0.7365 0.6379 0.050 Uiso 1 1 calc R
C34 C 0.9332(19) 0.9067(5) 0.7208(3) 0.041(2) Uani 1 1 d .
H34 H 0.9994 0.9636 0.7291 0.049 Uiso 1 1 calc R
C25 C 0.9792(19) 0.9054(5) 1.2530(3) 0.046(2) Uani 1 1 d .
H25 H 1.1137 0.9511 1.2514 0.055 Uiso 1 1 calc R
C40 C 0.9317(19) 0.0766(6) 0.9287(4) 0.051(2) Uani 1 1 d .
H40 H 1.0467 0.0294 0.9272 0.061 Uiso 1 1 calc R
C31 C 0.7536(17) 0.7440(5) 0.7011(3) 0.039(2) Uani 1 1 d .
H31 H 0.6894 0.6868 0.6944 0.047 Uiso 1 1 calc R
C41 C 0.7622(19) 0.0898(5) 0.8832(3) 0.044(2) Uani 1 1 d .
H41 H 0.7636 0.0507 0.8505 0.053 Uiso 1 1 calc R
C39 C 0.9270(19) 0.1338(6) 0.9755(4) 0.049(2) Uani 1 1 d .
H39 H 1.0416 0.1265 1.0068 0.058 Uiso 1 1 calc R
C24 C 0.7682(19) 0.8766(5) 1.2106(3) 0.045(2) Uani 1 1 d .
H24 H 0.7459 0.9071 1.1816 0.054 Uiso 1 1 calc R
C26 C 0.983(2) 0.8637(5) 1.2983(3) 0.050(2) Uani 1 1 d .
H26 H 1.1162 0.8825 1.3287 0.060 Uiso 1 1 calc R
O13 O 0.8132(12) 0.3037(3) 0.2270(2) 0.0339(12) Uani 1 1 d .
O15 O 0.7969(12) 0.1604(3) 0.5488(2) 0.0428(14) Uani 1 1 d .
O10 O 0.9071(11) 0.5852(3) 0.6022(2) 0.0395(14) Uani 1 1 d .
O11 O 0.9489(12) 0.6705(3) 0.5228(2) 0.0396(14) Uani 1 1 d .
C46 C 0.7542(16) 0.6007(4) 0.5130(3) 0.0318(18) Uani 1 1 d .
O12 O 0.8530(12) 0.4651(3) 0.2474(2) 0.0398(13) Uani 1 1 d .
N6 N 1.0307(14) 0.2011(4) 0.6897(2) 0.0362(16) Uani 1 1 d .
C58 C 0.4760(16) 0.1850(4) 0.4159(3) 0.0319(19) Uani 1 1 d .
H58 H 0.4714 0.1557 0.3797 0.038 Uiso 1 1 calc R
C44 C 0.5431(17) 0.4860(4) 0.5494(3) 0.0335(18) Uani 1 1 d .
H44 H 0.5279 0.4557 0.5786 0.040 Uiso 1 1 calc R
C54 C 0.4931(16) 0.2982(4) 0.3038(3) 0.0311(18) Uani 1 1 d .
H54 H 0.4773 0.2391 0.2959 0.037 Uiso 1 1 calc R
C52 C 0.6787(16) 0.4298(5) 0.2815(3) 0.0295(17) Uani 1 1 d .
C55 C 0.3446(16) 0.3396(4) 0.3476(3) 0.0321(18) Uani 1 1 d .
C53 C 0.6648(18) 0.3420(5) 0.2714(3) 0.037(2) Uani 1 1 d .
C72 C 0.8387(17) 0.2167(4) 0.2222(3) 0.0361(19) Uani 1 1 d .
H72A H 0.6431 0.1872 0.2141 0.043 Uiso 1 1 calc R
H72B H 0.9225 0.2029 0.2565 0.043 Uiso 1 1 calc R
N4 N 1.2127(15) 0.8453(4) 0.4635(3) 0.0404(17) Uani 1 1 d .
O14 O 0.7803(12) 0.0811(3) 0.4483(2) 0.0414(14) Uani 1 1 d .
O16 O 1.0538(13) 0.8340(3) 0.4183(2) 0.0508(16) Uani 1 1 d .
C63 C 0.1672(17) 0.3789(4) 0.4979(3) 0.0351(19) Uani 1 1 d .
H63A H 0.0835 0.3778 0.5337 0.042 Uiso 1 1 calc R
H63B H 0.0018 0.3805 0.4713 0.042 Uiso 1 1 calc R
C56 C 0.1555(16) 0.2858(4) 0.3804(3) 0.0333(18) Uani 1 1 d .
H56A H -0.0100 0.3181 0.3952 0.040 Uiso 1 1 calc R
H56B H 0.0713 0.2358 0.3555 0.040 Uiso 1 1 calc R
C57 C 0.3258(16) 0.2584(4) 0.4267(3) 0.0322(18) Uani 1 1 d .
C51 C 0.5392(17) 0.4697(4) 0.3247(3) 0.0341(19) Uani 1 1 d .
H51 H 0.5592 0.5287 0.3325 0.041 Uiso 1 1 calc R
O18 O 0.8836(14) 0.2671(4) 0.7047(2) 0.0533(16) Uani 1 1 d .
C49 C 0.2085(17) 0.4807(5) 0.4050(3) 0.0381(19) Uani 1 1 d .
H49A H 0.1535 0.5327 0.3927 0.046 Uiso 1 1 calc R
H49B H 0.0245 0.4500 0.4116 0.046 Uiso 1 1 calc R
O17 O 0.9686(14) 0.0591(3) 0.1986(2) 0.0537(16) Uani 1 1 d .
N5 N 1.0885(15) 0.1088(4) 0.1685(3) 0.0405(17) Uani 1 1 d .
C43 C 0.3688(16) 0.4593(5) 0.5014(3) 0.0328(18) Uani 1 1 d .
C77 C 1.269(2) 0.0763(5) 0.1286(4) 0.049(2) Uani 1 1 d .
H77 H 1.2981 0.0183 0.1217 0.059 Uiso 1 1 calc R
C50 C 0.3643(16) 0.4273(4) 0.3587(3) 0.0328(18) Uani 1 1 d .
C80 C 1.0197(17) 0.1672(5) 0.6372(3) 0.037(2) Uani 1 1 d .
C48 C 0.3875(17) 0.5034(4) 0.4582(3) 0.0345(18) Uani 1 1 d .
C62 C 0.3241(16) 0.3009(5) 0.4815(3) 0.0349(19) Uani 1 1 d .
C66 C 1.2060(19) 0.7864(5) 0.4967(3) 0.040(2) Uani 1 1 d .
C73 C 1.0370(18) 0.1914(4) 0.1769(3) 0.0311(18) Uani 1 1 d .
C83 C 1.360(2) 0.1038(6) 0.7102(3) 0.051(2) Uani 1 1 d .
H83 H 1.4782 0.0834 0.7366 0.061 Uiso 1 1 calc R
C60 C 0.6352(18) 0.1954(4) 0.5102(3) 0.0348(19) Uani 1 1 d .
C65 C 0.9827(18) 0.7150(4) 0.4777(3) 0.0369(19) Uani 1 1 d .
H65A H 0.7925 0.7362 0.4673 0.044 Uiso 1 1 calc R
H65B H 1.0521 0.6778 0.4459 0.044 Uiso 1 1 calc R
C45 C 0.7337(18) 0.5545(5) 0.5552(3) 0.0381(19) Uani 1 1 d .
C67 C 1.3864(19) 0.7983(5) 0.5443(3) 0.042(2) Uani 1 1 d .
H67 H 1.3819 0.7578 0.5675 0.050 Uiso 1 1 calc R
C84 C 1.199(2) 0.1687(5) 0.7263(3) 0.047(2) Uani 1 1 d .
H84 H 1.2022 0.1926 0.7637 0.056 Uiso 1 1 calc R
C64 C 0.919(2) 0.5365(5) 0.6448(3) 0.048(2) Uani 1 1 d .
H64A H 0.7212 0.5281 0.6575 0.072 Uiso 1 1 calc R
H64B H 1.0483 0.5656 0.6750 0.072 Uiso 1 1 calc R
H64C H 0.9964 0.4824 0.6309 0.072 Uiso 1 1 calc R
C76 C 1.4113(18) 0.1306(5) 0.0979(3) 0.043(2) Uani 1 1 d .
H76 H 1.5483 0.1099 0.0720 0.052 Uiso 1 1 calc R
C81 C 1.1833(17) 0.0975(5) 0.6191(3) 0.037(2) Uani 1 1 d .
H81 H 1.1731 0.0730 0.5817 0.045 Uiso 1 1 calc R
C74 C 1.1680(18) 0.2428(5) 0.1454(3) 0.0381(19) Uani 1 1 d .
H74 H 1.1296 0.3002 0.1518 0.046 Uiso 1 1 calc R
C47 C 0.5829(17) 0.5747(4) 0.4648(3) 0.0345(19) Uani 1 1 d .
H47 H 0.5984 0.6056 0.4359 0.041 Uiso 1 1 calc R
C71 C 0.905(2) 0.5551(5) 0.2591(4) 0.049(2) Uani 1 1 d .
H71A H 0.7166 0.5815 0.2590 0.074 Uiso 1 1 calc R
H71B H 1.0265 0.5731 0.2313 0.074 Uiso 1 1 calc R
H71C H 1.0070 0.5712 0.2949 0.074 Uiso 1 1 calc R
C82 C 1.3609(18) 0.0647(5) 0.6564(4) 0.045(2) Uani 1 1 d .
H82 H 1.4757 0.0183 0.6455 0.054 Uiso 1 1 calc R
C59 C 0.6333(17) 0.1531(5) 0.4566(3) 0.0340(19) Uani 1 1 d .
C75 C 1.3505(19) 0.2144(5) 0.1056(3) 0.042(2) Uani 1 1 d .
H75 H 1.4343 0.2507 0.0836 0.051 Uiso 1 1 calc R
C69 C 1.5718(19) 0.9274(5) 0.5227(4) 0.049(2) Uani 1 1 d .
H69 H 1.7002 0.9759 0.5307 0.059 Uiso 1 1 calc R
C61 C 0.4816(18) 0.2673(5) 0.5216(3) 0.038(2) Uani 1 1 d .
H61 H 0.4828 0.2952 0.5582 0.046 Uiso 1 1 calc R
C70 C 1.392(2) 0.9148(6) 0.4781(4) 0.052(2) Uani 1 1 d .
H70 H 1.3900 0.9564 0.4557 0.062 Uiso 1 1 calc R
C78 C 0.802(2) 0.0394(5) 0.3939(4) 0.059(3) Uani 1 1 d .
H78A H 0.6051 0.0272 0.3765 0.088 Uiso 1 1 calc R
H78B H 0.8999 -0.0127 0.3941 0.088 Uiso 1 1 calc R
H78C H 0.9175 0.0750 0.3736 0.088 Uiso 1 1 calc R
C68 C 1.5683(18) 0.8681(5) 0.5575(3) 0.045(2) Uani 1 1 d .
H68 H 1.6913 0.8765 0.5897 0.054 Uiso 1 1 calc R
C79 C 0.8305(19) 0.2100(5) 0.6012(3) 0.039(2) Uani 1 1 d .
H79A H 0.6355 0.2183 0.6167 0.047 Uiso 1 1 calc R
H79B H 0.9231 0.2652 0.5986 0.047 Uiso 1 1 calc R
O21 O 0.7903(14) 0.3037(4) 0.8168(2) 0.0568(16) Uani 1 1 d .
O19 O 0.3424(15) 0.6888(4) 1.3635(3) 0.0615(17) Uani 1 1 d .
O20 O 0.153(3) 0.9124(7) 0.8663(5) 0.141(4) Uani 1 1 d .
O22 O 1.470(3) 0.0756(7) 0.2777(4) 0.144(4) Uani 1 1 d .

loop_
_atom_site_aniso_label
_atom_site_aniso_U_11
_atom_site_aniso_U_22
_atom_site_aniso_U_33
_atom_site_aniso_U_23
_atom_site_aniso_U_13
_atom_site_aniso_U_12
O3 0.047(3) 0.038(3) 0.035(3) 0.015(2) 0.005(3) -0.005(3)
O5 0.045(3) 0.047(3) 0.027(3) 0.005(2) -0.003(2) -0.018(3)
O1 0.049(4) 0.039(3) 0.037(3) 0.018(2) -0.013(3) -0.006(3)
O4 0.051(4) 0.037(3) 0.032(3) 0.009(2) 0.002(3) -0.001(3)
O6 0.056(4) 0.039(3) 0.034(3) 0.014(3) -0.006(3) 0.008(3)
O2 0.060(4) 0.043(3) 0.040(3) 0.015(3) 0.003(3) -0.005(3)
O7 0.052(4) 0.039(3) 0.052(4) 0.020(3) -0.007(3) -0.006(3)
C11 0.027(4) 0.049(5) 0.038(5) 0.021(4) -0.005(4) -0.007(4)
C12 0.032(4) 0.039(4) 0.027(4) 0.015(3) -0.009(4) 0.000(3)
C18 0.042(5) 0.045(5) 0.028(4) 0.005(4) -0.001(4) -0.022(4)
C5 0.060(6) 0.042(5) 0.038(5) 0.015(4) -0.017(4) 0.005(4)
N3 0.038(4) 0.042(4) 0.036(4) 0.010(3) -0.007(3) 0.001(3)
C19 0.056(5) 0.024(4) 0.035(5) 0.007(3) -0.009(4) -0.004(4)
C13 0.035(5) 0.047(5) 0.023(4) 0.015(3) -0.014(4) -0.005(4)
C29 0.044(5) 0.030(4) 0.036(5) 0.008(3) -0.009(4) -0.005(4)
C16 0.044(5) 0.028(4) 0.035(4) 0.009(3) -0.013(4) -0.012(4)
C14 0.039(5) 0.032(4) 0.034(4) 0.006(3) -0.006(4) -0.011(3)
C3 0.039(5) 0.042(4) 0.031(4) 0.002(4) -0.020(4) 0.002(4)
C20 0.032(4) 0.017(3) 0.051(5) 0.009(3) -0.005(4) -0.007(3)
C17 0.037(5) 0.036(4) 0.050(5) 0.016(4) 0.000(4) -0.004(4)
C4 0.025(4) 0.035(4) 0.031(4) 0.013(3) -0.014(3) -0.014(3)
C1 0.037(5) 0.034(4) 0.048(5) 0.004(4) -0.006(4) 0.005(4)
C2 0.033(4) 0.032(4) 0.037(5) 0.011(3) -0.014(4) -0.003(3)
C21 0.046(5) 0.038(4) 0.032(4) 0.007(3) -0.003(4) 0.004(4)
N2 0.043(4) 0.040(4) 0.037(4) 0.009(3) -0.004(3) -0.007(3)
C6 0.031(4) 0.033(4) 0.032(4) 0.013(3) 0.000(3) 0.001(3)
C7 0.027(4) 0.032(4) 0.059(5) 0.003(4) -0.011(4) -0.001(3)
C10 0.030(4) 0.037(4) 0.039(5) 0.015(4) -0.014(4) -0.007(4)
C9 0.036(5) 0.040(4) 0.027(4) 0.013(3) -0.003(4) -0.005(4)
C30 0.036(5) 0.038(4) 0.032(5) 0.005(4) -0.021(4) -0.004(4)
N1 0.055(5) 0.042(4) 0.030(4) 0.010(3) -0.003(3) 0.011(4)
C15 0.031(4) 0.030(4) 0.038(5) 0.010(3) 0.009(4) -0.014(3)
C8 0.026(4) 0.038(4) 0.026(4) 0.008(3) -0.010(3) -0.009(3)
O8 0.068(4) 0.034(3) 0.062(4) 0.002(3) 0.001(3) -0.001(3)
O9 0.057(4) 0.058(4) 0.047(4) 0.016(3) -0.026(3) -0.005(3)
C36 0.044(5) 0.044(4) 0.040(5) 0.014(4) -0.014(4) -0.025(4)
C28 0.055(6) 0.057(5) 0.056(6) 0.029(5) 0.010(5) -0.008(5)
C37 0.031(5) 0.046(5) 0.036(5) 0.008(4) -0.002(4) -0.015(4)
C35 0.061(6) 0.037(4) 0.047(5) 0.014(4) -0.002(4) -0.002(4)
C38 0.026(4) 0.046(5) 0.037(5) 0.015(4) -0.013(4) -0.021(4)
C33 0.052(5) 0.027(4) 0.041(5) 0.007(4) 0.002(4) -0.005(4)
C27 0.041(5) 0.067(6) 0.050(6) 0.023(5) -0.021(5) 0.002(5)
C23 0.037(5) 0.035(4) 0.045(5) 0.010(4) -0.019(4) -0.006(4)
C42 0.064(6) 0.047(5) 0.032(5) 0.022(4) -0.011(4) -0.013(4)
C22 0.042(5) 0.041(4) 0.032(4) 0.011(3) -0.009(4) -0.001(4)
C32 0.043(5) 0.040(4) 0.041(5) 0.003(4) -0.002(4) 0.000(4)
C34 0.044(5) 0.025(4) 0.051(6) 0.005(4) -0.007(4) -0.009(4)
C25 0.045(6) 0.040(5) 0.051(6) 0.013(4) -0.020(5) -0.021(4)
C40 0.033(5) 0.068(6) 0.060(6) 0.033(5) -0.008(5) 0.004(4)
C31 0.042(5) 0.036(4) 0.040(5) 0.012(4) 0.003(4) -0.008(4)
C41 0.051(6) 0.044(5) 0.037(5) 0.005(4) 0.004(4) -0.011(4)
C39 0.038(5) 0.076(6) 0.039(5) 0.032(5) -0.001(4) -0.005(5)
C24 0.049(6) 0.050(5) 0.041(5) 0.023(4) -0.011(4) -0.006(4)
C26 0.062(6) 0.049(5) 0.039(5) 0.010(4) -0.013(4) 0.000(5)
O13 0.046(3) 0.025(3) 0.032(3) 0.005(2) 0.006(3) 0.001(2)
O15 0.058(4) 0.036(3) 0.031(3) 0.003(2) -0.011(3) -0.001(3)
O10 0.040(3) 0.047(3) 0.032(3) 0.009(2) -0.010(3) 0.000(2)
O11 0.048(3) 0.038(3) 0.033(3) 0.009(2) 0.000(3) -0.008(3)
C46 0.027(4) 0.035(4) 0.037(5) 0.016(3) 0.002(4) -0.001(3)
O12 0.050(4) 0.031(3) 0.039(3) 0.009(2) 0.002(3) 0.000(2)
N6 0.034(4) 0.044(4) 0.029(4) 0.003(3) -0.010(3) -0.004(3)
C58 0.035(5) 0.032(4) 0.026(4) 0.003(3) -0.004(4) -0.018(4)
C44 0.037(5) 0.038(4) 0.026(4) 0.008(3) 0.007(4) 0.000(4)
C54 0.032(4) 0.031(4) 0.028(4) 0.003(3) -0.009(3) -0.003(3)
C52 0.025(4) 0.048(5) 0.019(4) 0.016(3) -0.002(3) 0.000(4)
C55 0.026(4) 0.040(4) 0.030(4) 0.011(3) -0.015(3) -0.011(3)
C53 0.041(5) 0.040(4) 0.028(4) 0.008(4) -0.014(4) -0.005(4)
C72 0.036(5) 0.038(4) 0.036(5) 0.016(4) -0.008(4) -0.002(4)
N4 0.042(4) 0.048(4) 0.029(4) 0.010(3) -0.006(3) -0.010(3)
O14 0.047(4) 0.040(3) 0.037(3) 0.006(2) -0.004(3) 0.007(3)
O16 0.060(4) 0.052(3) 0.042(4) 0.022(3) -0.018(3) -0.016(3)
C63 0.038(5) 0.029(4) 0.037(5) 0.001(3) 0.005(4) 0.000(3)
C56 0.025(4) 0.036(4) 0.038(4) 0.010(3) -0.015(3) -0.005(3)
C57 0.024(4) 0.039(4) 0.034(4) 0.011(3) -0.010(3) -0.006(3)
C51 0.040(5) 0.028(4) 0.035(5) 0.012(3) -0.017(4) -0.005(3)
O18 0.069(4) 0.057(4) 0.034(3) 0.009(3) -0.013(3) 0.003(3)
C49 0.035(5) 0.045(5) 0.039(5) 0.019(4) -0.010(4) 0.005(4)
O17 0.073(4) 0.046(3) 0.047(4) 0.022(3) 0.008(3) -0.006(3)
N5 0.051(4) 0.040(4) 0.030(4) 0.007(3) -0.003(3) -0.003(3)
C43 0.031(4) 0.044(4) 0.024(4) 0.005(3) 0.014(3) 0.000(3)
C77 0.057(6) 0.028(4) 0.057(6) -0.002(4) -0.003(5) -0.001(4)
C50 0.034(4) 0.038(4) 0.025(4) 0.004(3) -0.007(3) -0.003(3)
C80 0.032(5) 0.047(5) 0.031(5) 0.017(4) -0.014(4) -0.023(4)
C48 0.037(5) 0.035(4) 0.033(4) 0.012(3) -0.004(4) 0.003(4)
C62 0.027(4) 0.045(5) 0.030(4) 0.010(4) 0.002(3) -0.024(4)
C66 0.047(5) 0.050(5) 0.027(4) 0.013(4) 0.010(4) -0.004(4)
C73 0.045(5) 0.028(4) 0.021(4) 0.010(3) 0.004(4) -0.007(3)
C83 0.067(7) 0.058(6) 0.027(5) 0.008(4) 0.009(4) -0.005(5)
C60 0.047(5) 0.024(4) 0.034(5) 0.013(3) -0.007(4) -0.012(4)
C65 0.043(5) 0.036(4) 0.032(4) 0.010(3) 0.003(4) -0.016(4)
C45 0.037(5) 0.050(5) 0.027(4) 0.006(4) 0.005(4) 0.002(4)
C67 0.051(5) 0.049(5) 0.027(5) 0.010(4) 0.009(4) 0.002(4)
C84 0.062(6) 0.051(5) 0.024(4) 0.004(4) -0.004(4) -0.015(5)
C64 0.079(7) 0.041(5) 0.028(5) 0.015(4) -0.003(4) 0.008(4)
C76 0.035(5) 0.054(5) 0.039(5) 0.004(4) -0.001(4) -0.007(4)
C81 0.039(5) 0.042(4) 0.027(4) -0.002(3) -0.012(4) -0.011(4)
C74 0.034(5) 0.040(4) 0.042(5) 0.013(4) -0.003(4) 0.002(4)
C47 0.041(5) 0.032(4) 0.031(4) 0.002(3) -0.003(4) 0.014(3)
C71 0.065(6) 0.030(4) 0.053(5) 0.010(4) 0.010(5) -0.002(4)
C82 0.030(5) 0.050(5) 0.058(6) 0.023(4) -0.001(4) -0.003(4)
C59 0.033(4) 0.036(4) 0.034(5) 0.014(3) -0.002(4) -0.009(4)
C75 0.053(6) 0.041(5) 0.034(5) 0.011(4) 0.004(4) 0.003(4)
C69 0.036(5) 0.054(5) 0.059(6) 0.015(5) -0.002(4) -0.004(4)
C61 0.049(5) 0.048(5) 0.016(4) 0.006(3) -0.002(4) -0.011(4)
C70 0.056(6) 0.055(5) 0.044(5) 0.016(4) -0.001(5) -0.024(5)
C78 0.088(8) 0.044(5) 0.048(6) 0.017(4) -0.004(5) 0.012(5)
C68 0.032(5) 0.060(5) 0.039(5) 0.005(4) -0.004(4) -0.007(4)
C79 0.045(5) 0.040(4) 0.035(5) 0.015(4) -0.002(4) -0.004(4)
O21 0.071(4) 0.058(4) 0.038(3) 0.005(3) -0.009(3) 0.000(3)
O19 0.073(5) 0.061(4) 0.052(4) 0.021(3) -0.012(3) -0.004(3)
O20 0.160(10) 0.128(8) 0.134(9) 0.016(7) 0.008(8) 0.017(7)
O22 0.190(12) 0.121(8) 0.117(8) 0.015(6) -0.004(8) -0.017(7)

loop_
_atom_type_symbol
_atom_type_description
_atom_type_scat_dispersion_real
_atom_type_scat_dispersion_imag
_atom_type_scat_source
C C 0.0033 0.0016 'International Tables Vol C Tables 4.2.6.8 and 6.1.1.4'
H H 0.0000 0.0000 'International Tables Vol C Tables 4.2.6.8 and 6.1.1.4'
N N 0.0061 0.0033 'International Tables Vol C Tables 4.2.6.8 and 6.1.1.4'
O O 0.0106 0.0060 'International Tables Vol C Tables 4.2.6.8 and 6.1.1.4'

loop_
_geom_angle_atom_site_label_1
_geom_angle_atom_site_label_2
_geom_angle_atom_site_label_3
_geom_angle
C10 O3 C29 117.4(6)
C36 O5 C17 114.8(6)
C3 O1 C22 114.6(6)
C11 O4 C35 116.4(6)
C18 O6 C42 117.2(6)
C4 O2 C28 117.2(6)
C12 C11 O4 126.6(7)
C12 C11 C10 119.0(8)
O4 C11 C10 114.5(7)
C11 C12 C13 122.9(7)
C17 C18 C19 119.4(7)
C17 C18 O6 116.9(7)
C19 C18 O6 123.7(7)
C6 C5 C4 121.6(8)
O9 N3 C41 119.3(6)
O9 N3 C37 121.0(6)
C41 N3 C37 119.7(7)
C18 C19 C20 120.2(7)
C12 C13 C8 119.8(7)
C12 C13 C14 118.8(7)
C8 C13 C14 121.3(7)
O3 C29 C30 107.8(6)
C15 C16 C17 121.7(7)
C15 C14 C13 113.4(6)
C2 C3 O1 125.5(7)
C2 C3 C4 120.1(6)
O1 C3 C4 114.4(6)
C19 C20 C15 119.9(7)
C19 C20 C21 117.5(7)
C15 C20 C21 122.6(7)
C16 C17 C18 120.7(8)
C16 C17 O5 124.0(7)
C18 C17 O5 115.3(7)
O2 C4 C5 125.9(7)
O2 C4 C3 115.5(6)
C5 C4 C3 118.5(7)
C6 C1 C2 116.9(7)
C6 C1 C21 125.1(7)
C2 C1 C21 117.8(7)
C3 C2 C1 122.6(7)
C1 C21 C20 111.7(7)
O8 N2 C34 120.9(6)
O8 N2 C30 119.5(7)
C34 N2 C30 119.6(7)
C5 C6 C1 120.3(7)
C5 C6 C7 119.1(7)
C1 C6 C7 120.5(6)
C8 C7 C6 114.7(6)
O3 C10 C11 117.4(7)
O3 C10 C9 122.9(7)
C11 C10 C9 119.6(7)
C10 C9 C8 120.5(7)
C31 C30 N2 119.3(8)
C31 C30 C29 125.6(7)
N2 C30 C29 115.1(7)
O7 N1 C27 122.6(7)
O7 N1 C23 119.4(6)
C27 N1 C23 118.0(7)
C16 C15 C20 118.1(7)
C16 C15 C14 119.3(7)
C20 C15 C14 122.6(7)
C13 C8 C9 118.1(7)
C13 C8 C7 123.7(7)
C9 C8 C7 118.2(6)
O5 C36 C37 106.0(6)
N3 C37 C38 119.8(7)
N3 C37 C36 114.7(7)
C38 C37 C36 125.4(7)
C37 C38 C39 119.6(8)
C34 C33 C32 116.2(8)
N1 C27 C26 122.8(8)
C24 C23 N1 120.4(7)
C24 C23 C22 128.1(7)
N1 C23 C22 111.3(6)
O1 C22 C23 106.3(6)
C31 C32 C33 119.9(8)
N2 C34 C33 123.7(7)
C24 C25 C26 117.4(8)
C39 C40 C41 118.2(8)
C30 C31 C32 121.2(7)
N3 C41 C40 121.8(8)
C40 C39 C38 120.7(8)
C23 C24 C25 121.8(7)
C27 C26 C25 119.2(8)
C53 O13 C72 116.5(6)
C60 O15 C79 114.9(6)
C45 O10 C64 118.5(6)
C46 O11 C65 115.8(5)
O11 C46 C45 116.1(6)
O11 C46 C47 124.7(7)
C45 C46 C47 119.2(7)
C52 O12 C71 117.1(6)
O18 N6 C80 118.5(6)
O18 N6 C84 121.1(6)
C80 N6 C84 120.3(7)
C57 C58 C59 122.6(7)
C45 C44 C43 121.7(7)
C55 C54 C53 121.5(7)
C51 C52 O12 127.2(7)
C51 C52 C53 118.8(7)
O12 C52 C53 113.8(7)
C54 C55 C50 119.2(7)
C54 C55 C56 117.7(6)
C50 C55 C56 123.0(7)
O13 C53 C54 123.6(7)
O13 C53 C52 116.9(7)
C54 C53 C52 119.4(7)
O13 C72 C73 107.2(6)
O16 N4 C70 120.5(7)
O16 N4 C66 120.6(6)
C70 N4 C66 118.9(7)
C59 O14 C78 118.2(6)
C62 C63 C43 113.3(6)
C57 C56 C55 113.5(6)
C58 C57 C62 118.7(7)
C58 C57 C56 118.4(7)
C62 C57 C56 122.8(7)
C52 C51 C50 123.4(7)
C48 C49 C50 115.1(6)
O17 N5 C73 120.8(7)
O17 N5 C77 118.8(6)
C73 N5 C77 120.5(7)
C48 C43 C44 119.9(7)
C48 C43 C63 122.2(6)
C44 C43 C63 117.9(7)
N5 C77 C76 118.9(7)
C55 C50 C51 117.6(7)
C55 C50 C49 124.6(7)
C51 C50 C49 117.8(7)
N6 C80 C81 120.3(7)
N6 C80 C79 114.8(7)
C81 C80 C79 124.8(7)
C43 C48 C47 118.1(7)
C43 C48 C49 124.3(7)
C47 C48 C49 117.6(7)
C61 C62 C57 117.6(7)
C61 C62 C63 119.0(7)
C57 C62 C63 123.3(7)
N4 C66 C67 119.7(7)
N4 C66 C65 113.6(7)
C67 C66 C65 126.6(7)
N5 C73 C74 119.9(7)
N5 C73 C72 113.6(6)
C74 C73 C72 126.4(7)
C84 C83 C82 122.8(9)
C61 C60 C59 119.2(7)
C61 C60 O15 125.0(7)
C59 C60 O15 115.8(7)
O11 C65 C66 106.8(6)
C44 C45 O10 124.4(7)
C44 C45 C46 119.8(7)
O10 C45 C46 115.7(7)
C68 C67 C66 120.0(8)
C83 C84 N6 120.7(8)
C75 C76 C77 120.1(8)
C82 C81 C80 119.6(7)
C75 C74 C73 122.3(8)
C46 C47 C48 121.3(7)
C83 C82 C81 116.3(8)
O14 C59 C60 116.4(6)
O14 C59 C58 124.8(7)
C60 C59 C58 118.7(7)
C74 C75 C76 118.1(8)
C70 C69 C68 119.2(8)
C60 C61 C62 123.2(7)
C69 C70 N4 123.0(9)
C67 C68 C69 119.2(8)
O15 C79 C80 109.2(6)

loop_
_geom_bond_atom_site_label_1
_geom_bond_atom_site_label_2
_geom_bond_distance
O3 C10 1.375(9)
O3 C29 1.417(8)
O5 C36 1.405(9)
O5 C17 1.417(10)
O1 C3 1.393(8)
O1 C22 1.431(9)
O4 C11 1.389(10)
O4 C35 1.443(9)
O6 C18 1.403(9)
O6 C42 1.440(9)
O2 C4 1.379(8)
O2 C28 1.442(10)
O7 N1 1.291(9)
C11 C12 1.367(11)
C11 C10 1.396(10)
C12 C13 1.383(11)
C18 C17 1.387(12)
C18 C19 1.393(11)
C5 C6 1.382(11)
C5 C4 1.409(10)
N3 O9 1.316(8)
N3 C41 1.348(10)
N3 C37 1.383(10)
C19 C20 1.404(10)
C13 C8 1.397(10)
C13 C14 1.548(11)
C29 C30 1.492(12)
C16 C15 1.382(11)
C16 C17 1.384(11)
C14 C15 1.533(10)
C3 C2 1.351(10)
C3 C4 1.412(10)
C20 C15 1.427(11)
C20 C21 1.537(11)
C1 C6 1.412(11)
C1 C2 1.437(10)
C1 C21 1.503(11)
N2 O8 1.324(9)
N2 C34 1.331(10)
N2 C30 1.380(9)
C6 C7 1.551(10)
C7 C8 1.534(11)
C10 C9 1.410(11)
C9 C8 1.420(10)
C30 C31 1.353(11)
N1 C27 1.359(10)
N1 C23 1.418(10)
C36 C37 1.521(12)
C37 C38 1.384(10)
C38 C39 1.391(12)
C33 C34 1.386(11)
C33 C32 1.397(10)
C27 C26 1.371(12)
C23 C24 1.333(11)
C23 C22 1.504(10)
C32 C31 1.385(11)
C25 C24 1.407(11)
C25 C26 1.416(12)
C40 C39 1.370(13)
C40 C41 1.402(12)
O13 C53 1.394(10)
O13 C72 1.416(8)
O15 C60 1.402(9)
O15 C79 1.418(9)
O10 C45 1.395(9)
O10 C64 1.432(9)
O11 C46 1.392(8)
O11 C65 1.447(9)
C46 C45 1.399(10)
C46 C47 1.402(10)
O12 C52 1.365(9)
O12 C71 1.454(9)
N6 O18 1.307(8)
N6 C80 1.332(10)
N6 C84 1.360(10)
C58 C57 1.400(10)
C58 C59 1.406(10)
C44 C45 1.367(11)
C44 C43 1.405(10)
C54 C55 1.402(11)
C54 C53 1.404(11)
C52 C51 1.360(11)
C52 C53 1.412(10)
C55 C50 1.411(10)
C55 C56 1.553(10)
C72 C73 1.493(11)
N4 O16 1.299(8)
N4 C70 1.356(10)
N4 C66 1.371(10)
O14 C59 1.370(9)
O14 C78 1.425(10)
C63 C62 1.497(11)
C63 C43 1.553(10)
C56 C57 1.509(9)
C57 C62 1.427(10)
C51 C50 1.427(11)
C49 C48 1.514(10)
C49 C50 1.545(11)
O17 N5 1.310(8)
N5 C73 1.364(9)
N5 C77 1.373(11)
C43 C48 1.398(10)
C77 C76 1.418(12)
C80 C81 1.411(11)
C80 C79 1.501(10)
C48 C47 1.414(11)
C62 C61 1.409(11)
C66 C67 1.400(11)
C66 C65 1.510(11)
C73 C74 1.374(10)
C83 C84 1.333(13)
C83 C82 1.388(12)
C60 C61 1.391(11)
C60 C59 1.400(11)
C67 C68 1.361(11)
C76 C75 1.392(11)
C81 C82 1.401(11)
C74 C75 1.359(12)
C69 C70 1.337(12)
C69 C68 1.406(12)
